data_7131742
loop_
_publ_author_name
'Bispo-Jr, Airton Germano'
'Yeh, Laurence'
'Errulat, Dylan'
'G&#xe1;lico, Diogo Alves'
'Sigoli, Fernando Aparecido'
'Murugesu, Muralee'

_publ_section_title
;
 Improving the performance of &#x3b2;-diketonate-based Dy<sup>III</sup>
 single-molecule magnets displaying luminescence thermometry.
;
_journal_name_full 'Chemical communications (Cambridge, England)'
_journal_paper_doi 10.1039/d3cc02148c
_journal_year 2023
_chemical_formula_moiety 'C23 H27 Dy N4 O6, C H4 O'
_chemical_formula_sum 'C24 H31 Dy N4 O7'
_chemical_formula_weight 650.03
_chemical_name_systematic 'tris(acetylacetonato)(2,2'-bipyrimidine)dysprosium(III) methanol solvate'
_space_group_crystal_system triclinic
_space_group_IT_number 2
_space_group_name_Hall '-P 1'
_space_group_name_H-M_alt 'P -1'
_atom_sites_solution_hydrogens mixed
_atom_sites_solution_primary dual
_audit_creation_date 2023-02-03
_audit_creation_method
;
Olex2 1.5
(compiled 2022.04.07 svn.rca3783a0 for OlexSys, GUI svn.r6498)
;
_audit_update_record
;
2023-04-23 deposited with the CCDC.	2023-06-16 downloaded from the CCDC.
;
_cell_angle_alpha 94.788(2)
_cell_angle_beta 105.748(2)
_cell_angle_gamma 94.997(2)
_cell_formula_units_Z 2
_cell_length_a 9.2135(4)
_cell_length_b 9.3766(5)
_cell_length_c 16.6513(8)
_cell_measurement_reflns_used 9931
_cell_measurement_temperature 273.15
_cell_measurement_theta_max 23.39
_cell_measurement_theta_min 2.19
_cell_volume 1370.64(12)
_computing_cell_refinement 'SAINT V8.38A (Bruker, 2018)'
_computing_data_reduction 'SAINT V8.38A (Bruker, 2018)'
_computing_molecular_graphics 'Olex2 1.5 (Dolomanov et al., 2009)'
_computing_publication_material 'Olex2 1.5 (Dolomanov et al., 2009)'
_computing_structure_refinement 'SHELXL 2018/3 (Sheldrick, 2015)'
_computing_structure_solution 'SHELXT 2018/2 (Sheldrick, 2018)'
_diffrn_ambient_temperature 273.15
_diffrn_measured_fraction_theta_full 1.000
_diffrn_measured_fraction_theta_max 1.000
_diffrn_measurement_device_type 'Bruker APEX-II CCD'
_diffrn_measurement_method '\f and \w scans'
_diffrn_radiation_type MoK\a
_diffrn_radiation_wavelength 0.71073
_diffrn_reflns_av_R_equivalents 0.0386
_diffrn_reflns_av_unetI/netI 0.0274
_diffrn_reflns_Laue_measured_fraction_full 1.000
_diffrn_reflns_Laue_measured_fraction_max 1.000
_diffrn_reflns_limit_h_max 12
_diffrn_reflns_limit_h_min -12
_diffrn_reflns_limit_k_max 12
_diffrn_reflns_limit_k_min -12
_diffrn_reflns_limit_l_max 21
_diffrn_reflns_limit_l_min -21
_diffrn_reflns_number 40789
_diffrn_reflns_point_group_measured_fraction_full 1.000
_diffrn_reflns_point_group_measured_fraction_max 1.000
_diffrn_reflns_theta_full 25.242
_diffrn_reflns_theta_max 27.999
_diffrn_reflns_theta_min 1.279
_diffrn_source_current 30.0
_diffrn_source_power 1.35
_diffrn_source_voltage 45.0
_diffrn_standards_number 0
_exptl_absorpt_coefficient_mu 2.773
_exptl_absorpt_correction_T_max 0.7463
_exptl_absorpt_correction_T_min 0.7038
_exptl_absorpt_correction_type numerical
_exptl_absorpt_process_details
;
SADABS-2016/2 (Bruker,2016/2) was used for absorption correction.
wR2(int) was 0.0520 before and 0.0448 after correction.
The Ratio of minimum to maximum transmission is 0.9431.
The \l/2 correction factor is Not present.
;
_exptl_crystal_colour colourless
_exptl_crystal_colour_primary colourless
_exptl_crystal_density_diffrn 1.575
_exptl_crystal_description block
_exptl_crystal_F_000 650
_exptl_crystal_preparation
'Dy(acac)3 2H2O (627 mg, 1.26 mmol) is added to 30 mL of methanol and the mixture is sonicated for 20 minutes. The resulting colorless suspension is filtered through celite, and the filtrate is then mixed with a clear, 10-mL methanoic solution of bpm (200 mg, 1.26 mmol). The reaction mixture is then sonicated for 10 minutes,Magnetic properties,Luminescent'
_exptl_crystal_recrystallization_method
'The reaction mixture is left at zero degree Celsius to slowly evaporate. In two days, colourless blocks of single crystals were observed (10% yield).'
_exptl_crystal_size_max 0.22
_exptl_crystal_size_mid 0.193
_exptl_crystal_size_min 0.135
_refine_diff_density_max 0.359
_refine_diff_density_min -0.442
_refine_diff_density_rms 0.071
_refine_ls_extinction_method none
_refine_ls_goodness_of_fit_ref 1.056
_refine_ls_hydrogen_treatment mixed
_refine_ls_matrix_type full
_refine_ls_number_parameters 335
_refine_ls_number_reflns 6622
_refine_ls_number_restraints 1
_refine_ls_restrained_S_all 1.056
_refine_ls_R_factor_all 0.0289
_refine_ls_R_factor_gt 0.0230
_refine_ls_shift/su_max 0.002
_refine_ls_shift/su_mean 0.000
_refine_ls_structure_factor_coef Fsqd
_refine_ls_weighting_details 'w=1/[\s^2^(Fo^2^)+(0.0225P)^2^+0.2547P] where P=(Fo^2^+2Fc^2^)/3'
_refine_ls_weighting_scheme calc
_refine_ls_wR_factor_gt 0.0481
_refine_ls_wR_factor_ref 0.0502
_reflns_Friedel_coverage 0.000
_reflns_number_gt 5887
_reflns_number_total 6622
_reflns_threshold_expression 'I > 2\s(I)'
_cod_data_source_file d3cc02148c2.cif
_cod_data_source_block de_s1257_0m
_cod_database_code 7131742
_shelx_shelxl_version_number 2018/3
_shelx_space_group_comment
;
The symmetry employed for this shelxl refinement is uniquely defined
by the following loop, which should always be used as a source of
symmetry information in preference to the above space-group names.
They are only intended as comments.
;
_shelx_estimated_absorpt_t_max 0.706
_shelx_estimated_absorpt_t_min 0.581
_olex2_refinement_description
;
1. Fixed Uiso
 At 1.2 times of:
  All C(H) groups
 At 1.5 times of:
  All C(H,H,H) groups, All O(H) groups
2. Restrained distances
 O7-H1
 0.86 with sigma of 0.01
3.a Aromatic/amide H refined with riding coordinates:
 C21(H21), C16(H16), C8(H8), C18(H18), C17(H17), C13(H13), C22(H22), C23(H23),
 C3(H3)
3.b Idealised Me refined as rotating group:
 C6(H6A,H6B,H6C), C10(H10A,H10B,H10C), C11(H11A,H11B,H11C), C15(H15A,H15B,
 H15C), C5(H5A,H5B,H5C), C1(H1A,H1B,H1C), C24(H24A,H24B,H24C)
;
_olex2_exptl_crystal_mounting_method
'The crystal is covered with paraffin oil and mounted on a 200 um MiTeGen microloop.'
_olex2_submission_special_instructions 'No special instructions were received'

loop_
_space_group_symop_operation_xyz
'x, y, z'
'-x, -y, -z'

loop_
_atom_site_label
_atom_site_type_symbol
_atom_site_fract_x
_atom_site_fract_y
_atom_site_fract_z
_atom_site_U_iso_or_equiv
_atom_site_adp_type
_atom_site_occupancy
_atom_site_site_symmetry_order
_atom_site_calc_flag
_atom_site_refinement_flags_posn
_atom_site_refinement_flags_adp
_atom_site_refinement_flags_occupancy
_atom_site_disorder_assembly
_atom_site_disorder_group
Dy1 Dy 0.41730(2) 0.62808(2) 0.73025(2) 0.03194(4) Uani 1 1 d . . . . .
O2 O 0.3885(2) 0.77527(19) 0.84390(11) 0.0445(4) Uani 1 1 d . . . . .
O5 O 0.56068(19) 0.48965(19) 0.66787(11) 0.0431(4) Uani 1 1 d . . . . .
O4 O 0.2865(2) 0.80575(19) 0.66486(11) 0.0450(4) Uani 1 1 d . . . . .
O6 O 0.2523(2) 0.5028(2) 0.60927(11) 0.0474(4) Uani 1 1 d . . . . .
O1 O 0.61432(19) 0.5992(2) 0.84723(11) 0.0447(4) Uani 1 1 d . . . . .
O3 O 0.5972(2) 0.79612(19) 0.70799(12) 0.0484(5) Uani 1 1 d . . . . .
N1 N 0.3619(2) 0.3725(2) 0.77555(13) 0.0360(5) Uani 1 1 d . . . . .
N2 N 0.1797(3) 0.1940(2) 0.79632(15) 0.0473(5) Uani 1 1 d . . . . .
N4 N -0.0143(2) 0.3967(3) 0.79494(15) 0.0464(5) Uani 1 1 d . . . . .
N3 N 0.1567(2) 0.5620(2) 0.75603(13) 0.0377(5) Uani 1 1 d . . . . .
C19 C 0.2250(3) 0.3263(3) 0.78333(15) 0.0347(5) Uani 1 1 d . . . . .
C21 C 0.0561(3) 0.6594(3) 0.75024(18) 0.0475(7) Uani 1 1 d . . . . .
H21 H 0.080642 0.749617 0.734939 0.057 Uiso 1 1 calc R U . . .
C20 C 0.1154(3) 0.4351(3) 0.77729(15) 0.0352(5) Uani 1 1 d . . . . .
C7 C 0.5938(3) 0.8945(3) 0.66030(17) 0.0412(6) Uani 1 1 d . . . . .
C16 C 0.4626(3) 0.2754(3) 0.78342(16) 0.0426(6) Uani 1 1 d . . . . .
H16 H 0.559410 0.303371 0.779244 0.051 Uiso 1 1 calc R U . . .
C8 C 0.4624(3) 0.9476(3) 0.61736(17) 0.0459(6) Uani 1 1 d . . . . .
H8 H 0.471320 1.016914 0.581623 0.055 Uiso 1 1 calc R U . . .
C9 C 0.3178(3) 0.9047(3) 0.62387(15) 0.0414(6) Uani 1 1 d . . . . .
C18 C 0.2832(4) 0.1002(3) 0.80268(19) 0.0521(7) Uani 1 1 d . . . . .
H18 H 0.255799 0.005943 0.811066 0.063 Uiso 1 1 calc R U . . .
C17 C 0.4269(3) 0.1365(3) 0.79741(16) 0.0465(7) Uani 1 1 d . . . . .
H17 H 0.497253 0.070011 0.803060 0.056 Uiso 1 1 calc R U . . .
C12 C 0.5372(3) 0.4013(3) 0.60273(17) 0.0416(6) Uani 1 1 d . . . . .
C13 C 0.3948(3) 0.3556(3) 0.54750(18) 0.0518(7) Uani 1 1 d . . . . .
H13 H 0.388798 0.286133 0.503088 0.062 Uiso 1 1 calc R U . . .
C4 C 0.4275(4) 0.7702(3) 0.92186(18) 0.0522(7) Uani 1 1 d . . . . .
C6 C 0.7452(3) 0.9582(3) 0.6528(2) 0.0588(8) Uani 1 1 d . . . . .
H6A H 0.790856 1.030810 0.699078 0.088 Uiso 1 1 calc R U . . .
H6B H 0.730436 1.000584 0.601031 0.088 Uiso 1 1 calc R U . . .
H6C H 0.810496 0.883674 0.653403 0.088 Uiso 1 1 calc R U . . .
C22 C -0.0803(3) 0.6303(3) 0.7660(2) 0.0526(7) Uani 1 1 d . . . . .
H22 H -0.149475 0.697853 0.761457 0.063 Uiso 1 1 calc R U . . .
C23 C -0.1103(3) 0.4972(3) 0.78885(19) 0.0527(7) Uani 1 1 d . . . . .
H23 H -0.202068 0.474968 0.800809 0.063 Uiso 1 1 calc R U . . .
O7 O 0.8277(4) 0.1636(3) 0.8501(2) 0.1031(10) Uani 1 1 d D . . . .
H1 H 0.897(4) 0.214(5) 0.835(3) 0.155 Uiso 1 1 d D U . . .
C14 C 0.2604(3) 0.4067(3) 0.55414(17) 0.0475(7) Uani 1 1 d . . . . .
C2 C 0.6370(3) 0.6233(3) 0.92525(19) 0.0572(8) Uani 1 1 d . . . . .
C10 C 0.1876(4) 0.9840(3) 0.5808(2) 0.0647(9) Uani 1 1 d . . . . .
H10A H 0.142862 0.939066 0.524501 0.097 Uiso 1 1 calc R U . . .
H10B H 0.224626 1.082450 0.579516 0.097 Uiso 1 1 calc R U . . .
H10C H 0.112662 0.980877 0.611196 0.097 Uiso 1 1 calc R U . . .
C11 C 0.6742(4) 0.3404(3) 0.5876(2) 0.0623(8) Uani 1 1 d . . . . .
H11A H 0.750397 0.417832 0.588648 0.094 Uiso 1 1 calc R U . . .
H11B H 0.646013 0.283917 0.533774 0.094 Uiso 1 1 calc R U . . .
H11C H 0.713857 0.280729 0.630648 0.094 Uiso 1 1 calc R U . . .
C15 C 0.1121(4) 0.3444(4) 0.4913(2) 0.0730(10) Uani 1 1 d . . . . .
H15A H 0.043943 0.304917 0.520396 0.109 Uiso 1 1 calc R U . . .
H15B H 0.130643 0.269721 0.453448 0.109 Uiso 1 1 calc R U . . .
H15C H 0.067708 0.418980 0.460102 0.109 Uiso 1 1 calc R U . . .
C3 C 0.5467(4) 0.7003(4) 0.96352(19) 0.0774(11) Uani 1 1 d . . . . .
H3 H 0.568231 0.704923 1.021631 0.093 Uiso 1 1 calc R U . . .
C5 C 0.3356(5) 0.8471(4) 0.9710(2) 0.0844(12) Uani 1 1 d . . . . .
H5A H 0.349699 0.948764 0.967344 0.127 Uiso 1 1 calc R U . . .
H5B H 0.368744 0.829438 1.028797 0.127 Uiso 1 1 calc R U . . .
H5C H 0.230035 0.811939 0.948181 0.127 Uiso 1 1 calc R U . . .
C1 C 0.7728(5) 0.5615(5) 0.9793(2) 0.1026(16) Uani 1 1 d . . . . .
H1A H 0.788942 0.474238 0.950197 0.154 Uiso 1 1 calc R U . . .
H1B H 0.753597 0.541177 1.031321 0.154 Uiso 1 1 calc R U . . .
H1C H 0.861430 0.630135 0.990622 0.154 Uiso 1 1 calc R U . . .
C24 C 0.8948(6) 0.0495(5) 0.8883(3) 0.1129(17) Uani 1 1 d . . . . .
H24A H 0.956906 0.009945 0.856144 0.169 Uiso 1 1 calc R U . . .
H24B H 0.817126 -0.023666 0.890913 0.169 Uiso 1 1 calc R U . . .
H24C H 0.956563 0.083775 0.944093 0.169 Uiso 1 1 calc R U . . .

loop_
_atom_site_aniso_label
_atom_site_aniso_U_11
_atom_site_aniso_U_22
_atom_site_aniso_U_33
_atom_site_aniso_U_23
_atom_site_aniso_U_13
_atom_site_aniso_U_12
Dy1 0.02990(6) 0.03311(7) 0.03514(7) 0.00797(4) 0.00993(5) 0.00969(4)
O2 0.0510(11) 0.0438(10) 0.0401(10) 0.0037(8) 0.0120(9) 0.0171(9)
O5 0.0392(10) 0.0499(11) 0.0421(10) 0.0025(8) 0.0135(8) 0.0123(8)
O4 0.0416(10) 0.0436(10) 0.0529(11) 0.0208(9) 0.0117(9) 0.0123(8)
O6 0.0439(10) 0.0529(11) 0.0420(10) -0.0013(9) 0.0060(8) 0.0125(9)
O1 0.0398(10) 0.0546(11) 0.0394(10) 0.0048(8) 0.0068(8) 0.0181(9)
O3 0.0396(10) 0.0430(10) 0.0675(13) 0.0208(9) 0.0179(9) 0.0086(8)
N1 0.0350(11) 0.0360(11) 0.0411(12) 0.0093(9) 0.0130(9) 0.0129(9)
N2 0.0517(14) 0.0374(12) 0.0576(15) 0.0106(11) 0.0215(12) 0.0064(10)
N4 0.0347(12) 0.0539(14) 0.0554(14) 0.0139(11) 0.0171(11) 0.0091(10)
N3 0.0327(11) 0.0368(11) 0.0457(12) 0.0076(9) 0.0117(9) 0.0114(9)
C19 0.0375(13) 0.0360(13) 0.0320(12) 0.0061(10) 0.0105(10) 0.0075(10)
C21 0.0391(14) 0.0420(15) 0.0654(19) 0.0121(13) 0.0165(13) 0.0142(12)
C20 0.0313(12) 0.0408(14) 0.0346(13) 0.0056(10) 0.0096(10) 0.0073(10)
C7 0.0501(16) 0.0334(13) 0.0444(15) 0.0018(11) 0.0210(13) 0.0046(12)
C16 0.0403(14) 0.0459(15) 0.0468(15) 0.0120(12) 0.0151(12) 0.0171(12)
C8 0.0566(17) 0.0428(15) 0.0417(15) 0.0146(12) 0.0160(13) 0.0074(13)
C9 0.0503(16) 0.0371(14) 0.0328(13) 0.0052(11) 0.0037(12) 0.0083(12)
C18 0.068(2) 0.0342(14) 0.0580(18) 0.0110(13) 0.0214(15) 0.0116(14)
C17 0.0572(17) 0.0437(15) 0.0435(15) 0.0073(12) 0.0159(13) 0.0245(13)
C12 0.0515(16) 0.0355(14) 0.0453(15) 0.0104(12) 0.0219(13) 0.0124(12)
C13 0.0637(19) 0.0425(16) 0.0467(16) -0.0056(13) 0.0126(14) 0.0110(14)
C4 0.0636(19) 0.0523(17) 0.0449(17) 0.0029(13) 0.0192(14) 0.0189(15)
C6 0.0579(19) 0.0533(18) 0.075(2) 0.0163(16) 0.0328(17) 0.0051(15)
C22 0.0366(15) 0.0572(18) 0.0691(19) 0.0149(15) 0.0157(14) 0.0219(13)
C23 0.0307(14) 0.069(2) 0.0638(19) 0.0155(16) 0.0176(13) 0.0123(13)
O7 0.095(2) 0.095(2) 0.144(3) 0.045(2) 0.062(2) 0.0156(17)
C14 0.0539(17) 0.0404(15) 0.0442(15) 0.0064(12) 0.0054(13) 0.0083(13)
C2 0.0555(18) 0.068(2) 0.0446(17) 0.0104(15) 0.0019(14) 0.0246(16)
C10 0.0582(19) 0.061(2) 0.069(2) 0.0310(17) 0.0000(16) 0.0107(16)
C11 0.066(2) 0.061(2) 0.067(2) -0.0001(16) 0.0287(17) 0.0222(16)
C15 0.064(2) 0.062(2) 0.073(2) -0.0130(18) -0.0084(18) 0.0082(17)
C3 0.097(3) 0.108(3) 0.0318(16) 0.0070(17) 0.0114(17) 0.056(2)
C5 0.107(3) 0.106(3) 0.056(2) 0.010(2) 0.035(2) 0.058(3)
C1 0.100(3) 0.150(4) 0.052(2) 0.010(2) -0.006(2) 0.078(3)
C24 0.141(4) 0.109(4) 0.119(4) 0.056(3) 0.066(3) 0.046(3)

loop_
_atom_type_symbol
_atom_type_description
_atom_type_scat_dispersion_real
_atom_type_scat_dispersion_imag
_atom_type_scat_source
C C 0.0033 0.0016 'International Tables Vol C Tables 4.2.6.8 and 6.1.1.4'
H H 0.0000 0.0000 'International Tables Vol C Tables 4.2.6.8 and 6.1.1.4'
Dy Dy -0.1892 4.4098 'International Tables Vol C Tables 4.2.6.8 and 6.1.1.4'
N N 0.0061 0.0033 'International Tables Vol C Tables 4.2.6.8 and 6.1.1.4'
O O 0.0106 0.0060 'International Tables Vol C Tables 4.2.6.8 and 6.1.1.4'

loop_
_geom_angle_atom_site_label_1
_geom_angle_atom_site_label_2
_geom_angle_atom_site_label_3
_geom_angle
_geom_angle_site_symmetry_1
_geom_angle_site_symmetry_3
_geom_angle_publ_flag
O2 Dy1 N1 100.64(6) . . ?
O2 Dy1 N3 68.81(6) . . ?
O5 Dy1 O2 151.21(6) . . ?
O5 Dy1 O4 122.57(6) . . ?
O5 Dy1 O6 73.21(6) . . ?
O5 Dy1 O1 79.67(6) . . ?
O5 Dy1 O3 76.65(6) . . ?
O5 Dy1 N1 77.29(6) . . ?
O5 Dy1 N3 130.23(6) . . ?
O4 Dy1 O2 77.77(6) . . ?
O4 Dy1 O6 76.75(7) . . ?
O4 Dy1 O1 140.81(7) . . ?
O4 Dy1 N1 139.37(6) . . ?
O4 Dy1 N3 80.44(6) . . ?
O6 Dy1 O2 134.85(6) . . ?
O6 Dy1 O1 142.32(7) . . ?
O6 Dy1 N1 76.63(7) . . ?
O6 Dy1 N3 70.64(7) . . ?
O1 Dy1 O2 72.53(6) . . ?
O1 Dy1 N1 72.21(6) . . ?
O1 Dy1 N3 110.89(6) . . ?
O3 Dy1 O2 92.27(7) . . ?
O3 Dy1 O4 73.50(6) . . ?
O3 Dy1 O6 114.98(7) . . ?
O3 Dy1 O1 82.62(7) . . ?
O3 Dy1 N1 146.45(6) . . ?
O3 Dy1 N3 150.64(6) . . ?
N3 Dy1 N1 61.99(6) . . ?
C4 O2 Dy1 133.49(17) . . ?
C12 O5 Dy1 136.69(17) . . ?
C9 O4 Dy1 134.53(17) . . ?
C14 O6 Dy1 136.36(18) . . ?
C2 O1 Dy1 134.80(17) . . ?
C7 O3 Dy1 134.72(17) . . ?
C19 N1 Dy1 121.31(15) . . ?
C19 N1 C16 116.2(2) . . ?
C16 N1 Dy1 122.10(17) . . ?
C19 N2 C18 115.6(2) . . ?
C20 N4 C23 115.6(2) . . ?
C21 N3 Dy1 120.50(17) . . ?
C20 N3 Dy1 123.17(15) . . ?
C20 N3 C21 116.3(2) . . ?
N1 C19 C20 116.2(2) . . ?
N2 C19 N1 126.1(2) . . ?
N2 C19 C20 117.7(2) . . ?
N3 C21 H21 118.9 . . ?
N3 C21 C22 122.2(3) . . ?
C22 C21 H21 118.9 . . ?
N4 C20 C19 117.1(2) . . ?
N3 C20 N4 126.0(2) . . ?
N3 C20 C19 116.8(2) . . ?
O3 C7 C8 124.2(2) . . ?
O3 C7 C6 116.3(2) . . ?
C8 C7 C6 119.5(2) . . ?
N1 C16 H16 119.0 . . ?
N1 C16 C17 122.0(2) . . ?
C17 C16 H16 119.0 . . ?
C7 C8 H8 117.6 . . ?
C7 C8 C9 124.7(2) . . ?
C9 C8 H8 117.6 . . ?
O4 C9 C8 124.9(2) . . ?
O4 C9 C10 116.4(3) . . ?
C8 C9 C10 118.7(2) . . ?
N2 C18 H18 118.4 . . ?
N2 C18 C17 123.1(3) . . ?
C17 C18 H18 118.4 . . ?
C16 C17 H17 121.5 . . ?
C18 C17 C16 116.9(2) . . ?
C18 C17 H17 121.5 . . ?
O5 C12 C13 124.3(2) . . ?
O5 C12 C11 116.2(3) . . ?
C13 C12 C11 119.4(3) . . ?
C12 C13 H13 117.8 . . ?
C12 C13 C14 124.5(3) . . ?
C14 C13 H13 117.8 . . ?
O2 C4 C3 124.0(3) . . ?
O2 C4 C5 116.3(3) . . ?
C3 C4 C5 119.7(3) . . ?
C7 C6 H6A 109.5 . . ?
C7 C6 H6B 109.5 . . ?
C7 C6 H6C 109.5 . . ?
H6A C6 H6B 109.5 . . ?
H6A C6 H6C 109.5 . . ?
H6B C6 H6C 109.5 . . ?
C21 C22 H22 121.7 . . ?
C23 C22 C21 116.6(3) . . ?
C23 C22 H22 121.7 . . ?
N4 C23 C22 123.3(3) . . ?
N4 C23 H23 118.4 . . ?
C22 C23 H23 118.4 . . ?
C24 O7 H1 107(4) . . ?
O6 C14 C13 124.6(3) . . ?
O6 C14 C15 116.3(3) . . ?
C13 C14 C15 119.2(3) . . ?
O1 C2 C3 124.4(3) . . ?
O1 C2 C1 116.1(3) . . ?
C3 C2 C1 119.5(3) . . ?
C9 C10 H10A 109.5 . . ?
C9 C10 H10B 109.5 . . ?
C9 C10 H10C 109.5 . . ?
H10A C10 H10B 109.5 . . ?
H10A C10 H10C 109.5 . . ?
H10B C10 H10C 109.5 . . ?
C12 C11 H11A 109.5 . . ?
C12 C11 H11B 109.5 . . ?
C12 C11 H11C 109.5 . . ?
H11A C11 H11B 109.5 . . ?
H11A C11 H11C 109.5 . . ?
H11B C11 H11C 109.5 . . ?
C14 C15 H15A 109.5 . . ?
C14 C15 H15B 109.5 . . ?
C14 C15 H15C 109.5 . . ?
H15A C15 H15B 109.5 . . ?
H15A C15 H15C 109.5 . . ?
H15B C15 H15C 109.5 . . ?
C4 C3 C2 125.0(3) . . ?
C4 C3 H3 117.5 . . ?
C2 C3 H3 117.5 . . ?
C4 C5 H5A 109.5 . . ?
C4 C5 H5B 109.5 . . ?
C4 C5 H5C 109.5 . . ?
H5A C5 H5B 109.5 . . ?
H5A C5 H5C 109.5 . . ?
H5B C5 H5C 109.5 . . ?
C2 C1 H1A 109.5 . . ?
C2 C1 H1B 109.5 . . ?
C2 C1 H1C 109.5 . . ?
H1A C1 H1B 109.5 . . ?
H1A C1 H1C 109.5 . . ?
H1B C1 H1C 109.5 . . ?
O7 C24 H24A 109.5 . . ?
O7 C24 H24B 109.5 . . ?
O7 C24 H24C 109.5 . . ?
H24A C24 H24B 109.5 . . ?
H24A C24 H24C 109.5 . . ?
H24B C24 H24C 109.5 . . ?

loop_
_geom_bond_atom_site_label_1
_geom_bond_atom_site_label_2
_geom_bond_distance
_geom_bond_site_symmetry_2
_geom_bond_publ_flag
Dy1 O2 2.3361(17) . ?
Dy1 O5 2.3081(17) . ?
Dy1 O4 2.3139(16) . ?
Dy1 O6 2.3196(18) . ?
Dy1 O1 2.3275(17) . ?
Dy1 O3 2.3113(17) . ?
Dy1 N1 2.621(2) . ?
Dy1 N3 2.584(2) . ?
O2 C4 1.256(3) . ?
O5 C12 1.265(3) . ?
O4 C9 1.255(3) . ?
O6 C14 1.253(3) . ?
O1 C2 1.256(3) . ?
O3 C7 1.264(3) . ?
N1 C19 1.342(3) . ?
N1 C16 1.345(3) . ?
N2 C19 1.328(3) . ?
N2 C18 1.342(3) . ?
N4 C20 1.333(3) . ?
N4 C23 1.339(3) . ?
N3 C21 1.348(3) . ?
N3 C20 1.324(3) . ?
C19 C20 1.487(3) . ?
C21 H21 0.9300 . ?
C21 C22 1.362(4) . ?
C7 C8 1.386(4) . ?
C7 C6 1.510(4) . ?
C16 H16 0.9300 . ?
C16 C17 1.370(4) . ?
C8 H8 0.9300 . ?
C8 C9 1.393(4) . ?
C9 C10 1.511(4) . ?
C18 H18 0.9300 . ?
C18 C17 1.366(4) . ?
C17 H17 0.9300 . ?
C12 C13 1.390(4) . ?
C12 C11 1.503(4) . ?
C13 H13 0.9300 . ?
C13 C14 1.394(4) . ?
C4 C3 1.380(4) . ?
C4 C5 1.514(4) . ?
C6 H6A 0.9600 . ?
C6 H6B 0.9600 . ?
C6 H6C 0.9600 . ?
C22 H22 0.9300 . ?
C22 C23 1.362(4) . ?
C23 H23 0.9300 . ?
O7 H1 0.865(10) . ?
O7 C24 1.395(5) . ?
C14 C15 1.512(4) . ?
C2 C3 1.391(4) . ?
C2 C1 1.521(4) . ?
C10 H10A 0.9600 . ?
C10 H10B 0.9600 . ?
C10 H10C 0.9600 . ?
C11 H11A 0.9600 . ?
C11 H11B 0.9600 . ?
C11 H11C 0.9600 . ?
C15 H15A 0.9600 . ?
C15 H15B 0.9600 . ?
C15 H15C 0.9600 . ?
C3 H3 0.9300 . ?
C5 H5A 0.9600 . ?
C5 H5B 0.9600 . ?
C5 H5C 0.9600 . ?
C1 H1A 0.9600 . ?
C1 H1B 0.9600 . ?
C1 H1C 0.9600 . ?
C24 H24A 0.9600 . ?
C24 H24B 0.9600 . ?
C24 H24C 0.9600 . ?

loop_
_geom_torsion_atom_site_label_1
_geom_torsion_atom_site_label_2
_geom_torsion_atom_site_label_3
_geom_torsion_atom_site_label_4
_geom_torsion
_geom_torsion_site_symmetry_1
_geom_torsion_site_symmetry_2
_geom_torsion_site_symmetry_3
_geom_torsion_site_symmetry_4
_geom_torsion_publ_flag
Dy1 O2 C4 C3 24.5(5) . . . . ?
Dy1 O2 C4 C5 -155.6(2) . . . . ?
Dy1 O5 C12 C13 -3.9(4) . . . . ?
Dy1 O5 C12 C11 178.13(18) . . . . ?
Dy1 O4 C9 C8 -10.5(4) . . . . ?
Dy1 O4 C9 C10 171.16(19) . . . . ?
Dy1 O6 C14 C13 -7.9(5) . . . . ?
Dy1 O6 C14 C15 172.3(2) . . . . ?
Dy1 O1 C2 C3 -10.4(5) . . . . ?
Dy1 O1 C2 C1 169.2(3) . . . . ?
Dy1 O3 C7 C8 14.7(4) . . . . ?
Dy1 O3 C7 C6 -166.79(19) . . . . ?
Dy1 N1 C19 N2 171.75(19) . . . . ?
Dy1 N1 C19 C20 -8.7(3) . . . . ?
Dy1 N1 C16 C17 -172.19(19) . . . . ?
Dy1 N3 C21 C22 -177.8(2) . . . . ?
Dy1 N3 C20 N4 176.91(19) . . . . ?
Dy1 N3 C20 C19 -2.0(3) . . . . ?
O2 C4 C3 C2 -1.7(6) . . . . ?
O5 C12 C13 C14 3.6(5) . . . . ?
O1 C2 C3 C4 -5.4(6) . . . . ?
O3 C7 C8 C9 3.1(4) . . . . ?
N1 C19 C20 N4 -172.0(2) . . . . ?
N1 C19 C20 N3 7.0(3) . . . . ?
N1 C16 C17 C18 0.3(4) . . . . ?
N2 C19 C20 N4 7.5(3) . . . . ?
N2 C19 C20 N3 -173.4(2) . . . . ?
N2 C18 C17 C16 -1.2(4) . . . . ?
N3 C21 C22 C23 0.5(5) . . . . ?
C19 N1 C16 C17 0.9(4) . . . . ?
C19 N2 C18 C17 0.8(4) . . . . ?
C21 N3 C20 N4 -1.5(4) . . . . ?
C21 N3 C20 C19 179.6(2) . . . . ?
C21 C22 C23 N4 -0.9(5) . . . . ?
C20 N4 C23 C22 0.2(4) . . . . ?
C20 N3 C21 C22 0.6(4) . . . . ?
C7 C8 C9 O4 -5.1(4) . . . . ?
C7 C8 C9 C10 173.2(3) . . . . ?
C16 N1 C19 N2 -1.4(4) . . . . ?
C16 N1 C19 C20 178.1(2) . . . . ?
C18 N2 C19 N1 0.6(4) . . . . ?
C18 N2 C19 C20 -179.0(2) . . . . ?
C12 C13 C14 O6 2.1(5) . . . . ?
C12 C13 C14 C15 -178.1(3) . . . . ?
C6 C7 C8 C9 -175.4(3) . . . . ?
C23 N4 C20 N3 1.1(4) . . . . ?
C23 N4 C20 C19 -180.0(2) . . . . ?
C11 C12 C13 C14 -178.5(3) . . . . ?
C5 C4 C3 C2 178.5(4) . . . . ?
C1 C2 C3 C4 175.1(4) . . . . ?
